data_7215451
loop_
_publ_author_name
'da Luz, Leonis L.'
'Lucena Viana, B\'arbara F.'
'da Silva, Gabriel C. Oliveira'
'Gatto, Claudia C.'
'Fontes, Adriana M.'
'Malta, Marcos'
'Weber, Ingrid T.'
'Rodrigues, Marcelo O.'
'J\'unior, Severino Alves'

_publ_section_title
;
 Controlling the energy transfer in lanthanide--organic frameworks for the
 production of white-light emitting materials
;
_journal_issue 30
_journal_name_full CrystEngComm
_journal_page_first 6914
_journal_paper_doi 10.1039/C4CE00538D
_journal_volume 16
_journal_year 2014
_chemical_formula_moiety 'C6 H10 O11 Tb'
_chemical_formula_sum 'C6 H10 O11 Tb'
_chemical_formula_weight 417.06
_space_group_crystal_system monoclinic
_space_group_IT_number 14
_space_group_name_H-M_alt 'P 1 21/n 1'
_symmetry_space_group_name_Hall '-P 2yn'
_symmetry_space_group_name_H-M 'P 1 21/n 1'
_atom_sites_solution_hydrogens geom
_atom_sites_solution_primary direct
_atom_sites_solution_secondary difmap
_audit_conform_dict_location ftp://ftp.iucr.org/pub/cif_core.dic
_audit_conform_dict_name cif_core.dic
_audit_conform_dict_version 2.4
_audit_creation_date 2013-12-20T12:00:57-00:00
_audit_creation_method 'WinGX routine CIF_UPDATE'
_cell_angle_alpha 90
_cell_angle_beta 94.4390(10)
_cell_angle_gamma 90
_cell_formula_units_Z 4
_cell_length_a 8.4548(2)
_cell_length_b 13.1047(4)
_cell_length_c 9.4885(2)
_cell_measurement_reflns_used 6068
_cell_measurement_temperature 296(2)
_cell_measurement_theta_max 26.3522
_cell_measurement_theta_min 2.6555
_cell_volume 1048.15(5)
_computing_cell_refinement 'SAINT V8.18C (Bruker AXS Inc.)'
_computing_data_collection 'Bruker Instrument Service v2011.2.0.0'
_computing_data_reduction 'SAINT V8.18C (Bruker AXS Inc.)'
_computing_molecular_graphics 'Ortep-3 for Windows (Farrugia, 1997)'
_computing_publication_material 'SHELXTL (Sheldrick, 2008)'
_computing_structure_refinement 'SHELXL-97 (Sheldrick, 2008)'
_computing_structure_solution 'SHELXS-97 (Sheldrick, 2008)'
_diffrn_ambient_temperature 296(2)
_diffrn_measured_fraction_theta_full 0.996
_diffrn_measured_fraction_theta_max 0.996
_diffrn_measurement_device_type 'Bruker CCD SMART APEX II'
_diffrn_measurement_method '\f and \w scans'
_diffrn_radiation_monochromator graphite
_diffrn_radiation_type MoK\a
_diffrn_radiation_wavelength 0.71073
_diffrn_reflns_av_R_equivalents 0.0418
_diffrn_reflns_av_unetI/netI 0.0342
_diffrn_reflns_limit_h_max 10
_diffrn_reflns_limit_h_min -10
_diffrn_reflns_limit_k_max 16
_diffrn_reflns_limit_k_min -15
_diffrn_reflns_limit_l_max 11
_diffrn_reflns_limit_l_min -11
_diffrn_reflns_number 9433
_diffrn_reflns_theta_full 26.36
_diffrn_reflns_theta_max 26.36
_diffrn_reflns_theta_min 2.66
_exptl_absorpt_coefficient_mu 6.805
_exptl_absorpt_correction_T_max 0.1819
_exptl_absorpt_correction_T_min 0.1340
_exptl_absorpt_correction_type multi-scan
_exptl_absorpt_process_details 'SADABS V2008/1 (Bruker AXS)'
_exptl_crystal_colour colourless
_exptl_crystal_density_diffrn 2.643
_exptl_crystal_density_method 'not measured'
_exptl_crystal_description prism
_exptl_crystal_F_000 796
_exptl_crystal_size_max 0.49
_exptl_crystal_size_mid 0.43
_exptl_crystal_size_min 0.38
_refine_diff_density_max 1.62
_refine_diff_density_min -2.15
_refine_diff_density_rms 0.198
_refine_ls_extinction_coef 0.0133(7)
_refine_ls_extinction_expression Fc^*^=kFc[1+0.001xFc^2^\l^3^/sin(2\q)]^-1/4^
_refine_ls_extinction_method SHELXL
_refine_ls_goodness_of_fit_ref 1.122
_refine_ls_hydrogen_treatment mixed
_refine_ls_matrix_type full
_refine_ls_number_parameters 180
_refine_ls_number_reflns 2142
_refine_ls_number_restraints 0
_refine_ls_restrained_S_all 1.122
_refine_ls_R_factor_all 0.0317
_refine_ls_R_factor_gt 0.0303
_refine_ls_shift/su_max 0.001
_refine_ls_shift/su_mean 0
_refine_ls_structure_factor_coef Fsqd
_refine_ls_weighting_details 'calc w=1/[\s^2^(Fo^2^)+(0.0435P)^2^+2.9601P] where P=(Fo^2^+2Fc^2^)/3'
_refine_ls_weighting_scheme calc
_refine_ls_wR_factor_gt 0.0777
_refine_ls_wR_factor_ref 0.0787
_reflns_number_gt 2052
_reflns_number_total 2142
_reflns_threshold_expression >2sigma(I)
_cod_data_source_file c4ce00538d2.cif
_cod_data_source_block ccg_mr_tbmell_0m
_cod_depositor_comments 'Adding full bibliography for 7215449--7215451.cif.'
_cod_database_code 7215451

loop_
_symmetry_equiv_pos_as_xyz
'x, y, z'
'-x+1/2, y+1/2, -z+1/2'
'-x, -y, -z'
'x-1/2, -y-1/2, z-1/2'

loop_
_atom_site_label
_atom_site_type_symbol
_atom_site_fract_x
_atom_site_fract_y
_atom_site_fract_z
_atom_site_U_iso_or_equiv
_atom_site_adp_type
_atom_site_occupancy
_atom_site_symmetry_multiplicity
_atom_site_calc_flag
_atom_site_refinement_flags
Tb1 Tb 0.03815(2) 0.769025(17) 0.49144(2) 0.01034(14) Uani 1 1 d .
O2 O -0.1595(4) 0.6404(3) 0.3860(4) 0.0236(9) Uani 1 1 d .
O1 O -0.2172(4) 0.7128(3) 0.5834(4) 0.0171(7) Uani 1 1 d .
O10 O -0.1691(4) 0.8761(3) 0.3859(5) 0.0296(9) Uani 1 1 d .
H10A H -0.1451 0.9273 0.3231 0.036 Uiso 1 1 calc R
H10B H -0.2734 0.8663 0.4078 0.036 Uiso 1 1 calc R
O5 O 0.1500(4) 0.8861(3) 0.3422(3) 0.0167(7) Uani 1 1 d .
O6 O 0.3343(4) 0.9889(3) 0.2668(4) 0.0235(8) Uani 1 1 d .
O8 O 0.1488(5) 0.6861(3) 0.3039(4) 0.0284(9) Uani 1 1 d .
H8A H 0.1975 0.7239 0.2364 0.034 Uiso 1 1 calc R
H8B H 0.1442 0.6154 0.2969 0.034 Uiso 1 1 calc R
O7 O 0.3058(5) 0.7730(3) 0.5953(5) 0.0289(10) Uani 1 1 d .
H7A H 0.3806 0.8145 0.5568 0.035 Uiso 1 1 calc R
H7B H 0.3349 0.733 0.674 0.035 Uiso 1 1 calc R
O3 O 0.0492(5) 0.9321(3) 0.6255(4) 0.0295(10) Uani 1 1 d .
O4 O 0.0354(4) 0.7938(3) 0.7505(4) 0.0191(7) Uani 1 1 d .
C4 C -0.2476(5) 0.6483(4) 0.4883(5) 0.0128(9) Uani 1 1 d .
C2 C 0.0241(5) 0.9508(4) 0.8743(5) 0.0121(9) Uani 1 1 d .
C1 C -0.3830(5) 0.5749(4) 0.4959(5) 0.0120(9) Uani 1 1 d .
C3 C 0.0925(5) 0.9734(4) 0.1244(5) 0.0115(9) Uani 1 1 d .
C6 C 0.1998(5) 0.9473(4) 0.2568(5) 0.0115(9) Uani 1 1 d .
C5 C 0.0390(5) 0.8895(4) 0.7420(5) 0.0141(10) Uani 1 1 d .
O11 O 1.0198(5) 0.6373(4) 0.9411(5) 0.0369(11) Uani 1 1 d .
H11B H 1.031(4) 0.580(4) 0.986(4) -0.015(10) Uiso 1 1 d .
O9 O 0.1058(6) 0.6025(3) 0.5975(5) 0.0322(10) Uani 1 1 d .
H9A H 0.190(10) 0.600(7) 0.655(9) 0.05(2) Uiso 1 1 d .
H9B H 0.09(3) 0.556(18) 0.69(2) 0.23(9) Uiso 1 1 d .
H11A H 0.948(11) 0.589(8) 0.892(10) 0.07(3) Uiso 1 1 d .

loop_
_atom_site_aniso_label
_atom_site_aniso_U_11
_atom_site_aniso_U_22
_atom_site_aniso_U_33
_atom_site_aniso_U_23
_atom_site_aniso_U_13
_atom_site_aniso_U_12
Tb1 0.00558(17) 0.0121(2) 0.01326(17) -0.00098(7) 0.00042(10) -0.00129(7)
O2 0.0146(18) 0.033(2) 0.0241(19) -0.0074(17) 0.0085(15) -0.0100(16)
O1 0.0124(17) 0.0191(18) 0.0198(17) -0.0049(15) 0.0008(14) -0.0065(14)
O10 0.0104(18) 0.028(2) 0.050(3) 0.014(2) 0.0043(17) 0.0018(16)
O5 0.0127(16) 0.0210(19) 0.0168(16) 0.0064(14) 0.0027(13) 0.0013(14)
O6 0.0133(16) 0.025(2) 0.030(2) 0.0104(17) -0.0113(14) -0.0064(16)
O8 0.035(2) 0.018(2) 0.034(2) 0.0001(17) 0.0208(18) -0.0008(17)
O7 0.0125(19) 0.047(3) 0.027(2) 0.0072(18) -0.0047(16) -0.0028(16)
O3 0.052(3) 0.019(2) 0.0175(18) 0.0011(16) 0.0048(17) 0.0115(19)
O4 0.0213(19) 0.0155(18) 0.0208(17) -0.0036(15) 0.0031(14) -0.0029(15)
C4 0.006(2) 0.016(2) 0.016(2) 0.0037(19) -0.0010(16) 0.0006(18)
C2 0.007(2) 0.015(2) 0.015(2) -0.0013(19) 0.0005(16) -0.0004(17)
C1 0.008(2) 0.014(2) 0.014(2) -0.0010(18) -0.0010(16) -0.0027(17)
C3 0.0052(19) 0.011(2) 0.018(2) -0.0012(19) 0.0009(16) -0.0012(16)
C6 0.010(2) 0.008(2) 0.016(2) -0.0015(18) 0.0003(17) 0.0010(18)
C5 0.008(2) 0.019(3) 0.015(2) -0.0041(19) -0.0006(17) 0.0049(18)
O11 0.022(2) 0.051(3) 0.038(2) -0.012(3) 0.0004(17) -0.010(2)
O9 0.039(3) 0.023(2) 0.034(2) 0.0068(19) 0.002(2) 0.0090(19)

loop_
_atom_type_symbol
_atom_type_description
_atom_type_scat_dispersion_real
_atom_type_scat_dispersion_imag
_atom_type_scat_source
C C 0.0033 0.0016 'International Tables Vol C Tables 4.2.6.8 and 6.1.1.4'
H H 0 0 'International Tables Vol C Tables 4.2.6.8 and 6.1.1.4'
O O 0.0106 0.006 'International Tables Vol C Tables 4.2.6.8 and 6.1.1.4'
Tb Tb -0.1723 4.1537 'International Tables Vol C Tables 4.2.6.8 and 6.1.1.4'

loop_
_geom_angle_atom_site_label_1
_geom_angle_atom_site_label_2
_geom_angle_atom_site_label_3
_geom_angle
_geom_angle_site_symmetry_1
_geom_angle_site_symmetry_3
O5 Tb1 O8 68.90(13) . .
O5 Tb1 O7 79.71(13) . .
O8 Tb1 O7 84.39(15) . .
O5 Tb1 O10 71.36(13) . .
O8 Tb1 O10 106.01(15) . .
O7 Tb1 O10 142.52(14) . .
O5 Tb1 O9 137.77(14) . .
O8 Tb1 O9 78.73(14) . .
O7 Tb1 O9 70.60(16) . .
O10 Tb1 O9 146.13(15) . .
O5 Tb1 O4 123.33(13) . .
O8 Tb1 O4 148.06(14) . .
O7 Tb1 O4 70.79(13) . .
O10 Tb1 O4 105.92(14) . .
O9 Tb1 O4 74.32(14) . .
O5 Tb1 O3 75.21(13) . .
O8 Tb1 O3 141.90(14) . .
O7 Tb1 O3 76.95(15) . .
O10 Tb1 O3 73.06(14) . .
O9 Tb1 O3 123.83(15) . .
O4 Tb1 O3 51.91(13) . .
O5 Tb1 O1 143.65(12) . .
O8 Tb1 O1 122.34(13) . .
O7 Tb1 O1 132.51(13) . .
O10 Tb1 O1 72.30(13) . .
O9 Tb1 O1 77.00(14) . .
O4 Tb1 O1 67.58(12) . .
O3 Tb1 O1 94.24(13) . .
O5 Tb1 O2 119.00(12) . .
O8 Tb1 O2 71.35(13) . .
O7 Tb1 O2 138.75(14) . .
O10 Tb1 O2 77.62(15) . .
O9 Tb1 O2 72.22(16) . .
O4 Tb1 O2 115.04(12) . .
O3 Tb1 O2 140.75(14) . .
O1 Tb1 O2 51.61(11) . .
O5 Tb1 C5 99.57(13) . .
O8 Tb1 C5 156.16(14) . .
O7 Tb1 C5 72.80(14) . .
O10 Tb1 C5 88.80(14) . .
O9 Tb1 C5 99.50(15) . .
O4 Tb1 C5 26.09(14) . .
O3 Tb1 C5 25.84(13) . .
O1 Tb1 C5 79.58(12) . .
O2 Tb1 C5 131.18(12) . .
O5 Tb1 C4 137.00(13) . .
O8 Tb1 C4 96.96(14) . .
O7 Tb1 C4 141.16(14) . .
O10 Tb1 C4 74.49(13) . .
O9 Tb1 C4 71.64(15) . .
O4 Tb1 C4 90.59(12) . .
O3 Tb1 C4 118.35(14) . .
O1 Tb1 C4 25.55(12) . .
O2 Tb1 C4 26.12(12) . .
C5 Tb1 C4 105.09(13) . .
C4 O2 Tb1 93.0(3) . .
C4 O1 Tb1 94.7(3) . .
C6 O5 Tb1 175.5(3) . .
C5 O3 Tb1 93.8(3) . .
C5 O4 Tb1 93.7(3) . .
O1 C4 O2 120.4(4) . .
O1 C4 C1 120.9(4) . .
O2 C4 C1 118.6(4) . .
O1 C4 Tb1 59.7(2) . .
O2 C4 Tb1 60.9(2) . .
C1 C4 Tb1 172.6(3) . .
C1 C2 C3 121.2(4) 4_676 3_576
C1 C2 C5 119.1(4) 4_676 .
C3 C2 C5 119.4(4) 3_576 .
C2 C1 C3 120.1(4) 4_575 4_576
C2 C1 C4 120.0(4) 4_575 .
C3 C1 C4 119.7(4) 4_576 .
C2 C3 C1 118.6(4) 3_576 4_675
C2 C3 C6 121.6(4) 3_576 .
C1 C3 C6 119.6(4) 4_675 .
O5 C6 O6 125.6(4) . .
O5 C6 C3 118.2(4) . .
O6 C6 C3 116.2(4) . .
O3 C5 O4 120.5(4) . .
O3 C5 C2 121.2(5) . .
O4 C5 C2 118.3(4) . .
O3 C5 Tb1 60.3(3) . .
O4 C5 Tb1 60.2(2) . .
C2 C5 Tb1 174.9(3) . .

loop_
_geom_bond_atom_site_label_1
_geom_bond_atom_site_label_2
_geom_bond_distance
_geom_bond_site_symmetry_2
Tb1 O5 2.337(3) .
Tb1 O8 2.341(4) .
Tb1 O7 2.398(4) .
Tb1 O10 2.402(4) .
Tb1 O9 2.452(4) .
Tb1 O4 2.482(3) .
Tb1 O3 2.485(4) .
Tb1 O1 2.501(3) .
Tb1 O2 2.525(4) .
Tb1 C5 2.854(5) .
Tb1 C4 2.886(5) .
O2 C4 1.272(6) .
O1 C4 1.249(6) .
O5 C6 1.237(6) .
O6 C6 1.258(6) .
O3 C5 1.246(6) .
O4 C5 1.258(6) .
C4 C1 1.501(6) .
C2 C1 1.387(6) 4_676
C2 C3 1.401(7) 3_576
C2 C5 1.503(6) .
C1 C2 1.387(6) 4_575
C1 C3 1.403(6) 4_576
C3 C2 1.401(7) 3_576
C3 C1 1.403(6) 4_675
C3 C6 1.530(6) .

loop_
_geom_hbond_atom_site_label_D
_geom_hbond_atom_site_label_H
_geom_hbond_atom_site_label_A
_geom_hbond_distance_DH
_geom_hbond_distance_HA
_geom_hbond_distance_DA
_geom_hbond_angle_DHA
_geom_hbond_site_symmetry_A
O10 H10A O3 0.93 2.06 2.717(6) 126.6 3_576
O8 H8A O1 0.93 1.87 2.790(5) 172.3 4_675
O8 H8B O6 0.93 1.78 2.677(6) 161.5 2_545
O7 H7B O10 0.93 2.47 3.372(6) 163.9 4_676
O9 H9A O10 0.87(9) 2.43(9) 3.222(7) 153(7) 4_676
O9 H9B O6 1.1(2) 2.4(2) 3.140(6) 120(14) 4_576

loop_
_geom_torsion_atom_site_label_1
_geom_torsion_atom_site_label_2
_geom_torsion_atom_site_label_3
_geom_torsion_atom_site_label_4
_geom_torsion
_geom_torsion_site_symmetry_1
_geom_torsion_site_symmetry_4
O5 Tb1 O2 C4 -140.2(3) . .
O8 Tb1 O2 C4 168.2(3) . .
O7 Tb1 O2 C4 111.0(3) . .
O10 Tb1 O2 C4 -80.0(3) . .
O9 Tb1 O2 C4 84.4(3) . .
O4 Tb1 O2 C4 22.0(3) . .
O3 Tb1 O2 C4 -37.7(4) . .
O1 Tb1 O2 C4 -2.9(3) . .
C5 Tb1 O2 C4 -2.7(4) . .
O5 Tb1 O1 C4 91.0(3) . .
O8 Tb1 O1 C4 -7.1(3) . .
O7 Tb1 O1 C4 -122.2(3) . .
O10 Tb1 O1 C4 91.0(3) . .
O9 Tb1 O1 C4 -74.5(3) . .
O4 Tb1 O1 C4 -152.7(3) . .
O3 Tb1 O1 C4 161.7(3) . .
O2 Tb1 O1 C4 2.9(3) . .
C5 Tb1 O1 C4 -176.9(3) . .
O8 Tb1 O5 C6 78(4) . .
O7 Tb1 O5 C6 166(4) . .
O10 Tb1 O5 C6 -38(4) . .
O9 Tb1 O5 C6 121(4) . .
O4 Tb1 O5 C6 -135(4) . .
O3 Tb1 O5 C6 -115(4) . .
O1 Tb1 O5 C6 -38(4) . .
O2 Tb1 O5 C6 26(4) . .
C5 Tb1 O5 C6 -123(4) . .
C4 Tb1 O5 C6 1(4) . .
O5 Tb1 O3 C5 -160.0(3) . .
O8 Tb1 O3 C5 -140.1(3) . .
O7 Tb1 O3 C5 -77.4(3) . .
O10 Tb1 O3 C5 125.3(3) . .
O9 Tb1 O3 C5 -21.9(4) . .
O4 Tb1 O3 C5 -1.7(3) . .
O1 Tb1 O3 C5 55.3(3) . .
O2 Tb1 O3 C5 82.0(4) . .
C4 Tb1 O3 C5 64.2(3) . .
O5 Tb1 O4 C5 27.1(3) . .
O8 Tb1 O4 C5 131.0(3) . .
O7 Tb1 O4 C5 90.0(3) . .
O10 Tb1 O4 C5 -50.8(3) . .
O9 Tb1 O4 C5 164.5(3) . .
O3 Tb1 O4 C5 1.7(3) . .
O1 Tb1 O4 C5 -113.4(3) . .
O2 Tb1 O4 C5 -134.3(3) . .
C4 Tb1 O4 C5 -124.8(3) . .
Tb1 O1 C4 O2 -5.3(5) . .
Tb1 O1 C4 C1 171.4(4) . .
Tb1 O2 C4 O1 5.2(5) . .
Tb1 O2 C4 C1 -171.5(4) . .
O5 Tb1 C4 O1 -119.7(3) . .
O8 Tb1 C4 O1 174.0(3) . .
O7 Tb1 C4 O1 84.3(4) . .
O10 Tb1 C4 O1 -81.3(3) . .
O9 Tb1 C4 O1 98.3(3) . .
O4 Tb1 C4 O1 25.1(3) . .
O3 Tb1 C4 O1 -20.9(3) . .
O2 Tb1 C4 O1 -174.8(5) . .
C5 Tb1 C4 O1 3.1(3) . .
O5 Tb1 C4 O2 55.1(4) . .
O8 Tb1 C4 O2 -11.3(3) . .
O7 Tb1 C4 O2 -101.0(3) . .
O10 Tb1 C4 O2 93.5(3) . .
O9 Tb1 C4 O2 -86.9(3) . .
O4 Tb1 C4 O2 -160.2(3) . .
O3 Tb1 C4 O2 153.9(3) . .
O1 Tb1 C4 O2 174.8(5) . .
C5 Tb1 C4 O2 177.9(3) . .
O5 Tb1 C4 C1 143(2) . .
O8 Tb1 C4 C1 77(2) . .
O7 Tb1 C4 C1 -13(3) . .
O10 Tb1 C4 C1 -178(2) . .
O9 Tb1 C4 C1 1(2) . .
O4 Tb1 C4 C1 -72(2) . .
O3 Tb1 C4 C1 -118(2) . .
O1 Tb1 C4 C1 -97(2) . .
O2 Tb1 C4 C1 88(2) . .
C5 Tb1 C4 C1 -94(2) . .
O1 C4 C1 C2 141.4(5) . 4_575
O2 C4 C1 C2 -41.8(7) . 4_575
Tb1 C4 C1 C2 -126(2) . 4_575
O1 C4 C1 C3 -43.4(7) . 4_576
O2 C4 C1 C3 133.3(5) . 4_576
Tb1 C4 C1 C3 49(3) . 4_576
Tb1 O5 C6 O6 -175(4) . .
Tb1 O5 C6 C3 3(4) . .
C2 C3 C6 O5 84.7(6) 3_576 .
C1 C3 C6 O5 -99.3(5) 4_675 .
C2 C3 C6 O6 -97.0(5) 3_576 .
C1 C3 C6 O6 78.9(6) 4_675 .
Tb1 O3 C5 O4 3.1(5) . .
Tb1 O3 C5 C2 -174.3(4) . .
Tb1 O4 C5 O3 -3.1(5) . .
Tb1 O4 C5 C2 174.4(4) . .
C1 C2 C5 O3 -134.2(5) 4_676 .
C3 C2 C5 O3 51.2(7) 3_576 .
C1 C2 C5 O4 48.2(6) 4_676 .
C3 C2 C5 O4 -126.3(5) 3_576 .
C1 C2 C5 Tb1 120(4) 4_676 .
C3 C2 C5 Tb1 -54(4) 3_576 .
O5 Tb1 C5 O3 19.6(3) . .
O8 Tb1 C5 O3 78.1(5) . .
O7 Tb1 C5 O3 95.6(3) . .
O10 Tb1 C5 O3 -51.3(3) . .
O9 Tb1 C5 O3 161.7(3) . .
O4 Tb1 C5 O3 176.9(5) . .
O1 Tb1 C5 O3 -123.5(3) . .
O2 Tb1 C5 O3 -123.6(3) . .
C4 Tb1 C5 O3 -124.9(3) . .
O5 Tb1 C5 O4 -157.3(3) . .
O8 Tb1 C5 O4 -98.8(4) . .
O7 Tb1 C5 O4 -81.3(3) . .
O10 Tb1 C5 O4 131.8(3) . .
O9 Tb1 C5 O4 -15.2(3) . .
O3 Tb1 C5 O4 -176.9(5) . .
O1 Tb1 C5 O4 59.6(3) . .
O2 Tb1 C5 O4 59.5(3) . .
C4 Tb1 C5 O4 58.2(3) . .
O5 Tb1 C5 C2 128(4) . .
O8 Tb1 C5 C2 -173(4) . .
O7 Tb1 C5 C2 -156(4) . .
O10 Tb1 C5 C2 57(4) . .
O9 Tb1 C5 C2 -90(4) . .
O4 Tb1 C5 C2 -75(4) . .
O3 Tb1 C5 C2 108(4) . .
O1 Tb1 C5 C2 -15(4) . .
O2 Tb1 C5 C2 -15(4) . .
C4 Tb1 C5 C2 -16(4) . .
